data_7204950
loop_
_publ_author_name
'Caira, Mino R.'
'Nassimbeni, Luigi R.'
'Vujovic, Dejana'
'Weber, Edwin'

_publ_section_title
;
 Guest exchange and competition in inclusion compounds
;
_journal_issue 6
_journal_name_full 'Journal of the Chemical Society, Perkin Transactions 2'
_journal_page_first 861
_journal_paper_doi 10.1039/b009446n
_journal_year 2001
_chemical_formula_sum 'C34 H28 O3 S'
_chemical_formula_weight 516.66
_chemical_name_systematic
;2  
? 
;
_space_group_IT_number 2
_symmetry_cell_setting triclinic
_symmetry_space_group_name_Hall '-P 1'
_symmetry_space_group_name_H-M 'P -1'
_atom_sites_solution_hydrogens geom
_atom_sites_solution_primary direct
_atom_sites_solution_secondary difmap
_audit_creation_method SHELXL-97
_cell_angle_alpha 109.148(2)
_cell_angle_beta 93.849(2)
_cell_angle_gamma 104.6200(10)
_cell_formula_units_Z 2
_cell_length_a 8.5651(3)
_cell_length_b 12.4402(4)
_cell_length_c 13.8939(3)
_cell_measurement_temperature 293(2)
_cell_volume 1334.91(7)
_computing_structure_refinement 'SHELXL-97 (Sheldrick, 1997)'
_computing_structure_solution 'SHELXS-97 (Sheldrick, 1990)'
_diffrn_ambient_temperature 293(2)
_diffrn_measured_fraction_theta_full 0.718
_diffrn_measured_fraction_theta_max 0.718
_diffrn_radiation_monochromator graphite
_diffrn_radiation_source 'fine-focus sealed tube'
_diffrn_radiation_type MoK\a
_diffrn_radiation_wavelength 0.71070
_diffrn_reflns_av_R_equivalents 0.0206
_diffrn_reflns_av_sigmaI/netI 0.0333
_diffrn_reflns_limit_h_max 10
_diffrn_reflns_limit_h_min -10
_diffrn_reflns_limit_k_max 15
_diffrn_reflns_limit_k_min -15
_diffrn_reflns_limit_l_max 14
_diffrn_reflns_limit_l_min -13
_diffrn_reflns_number 8926
_diffrn_reflns_theta_full 28.27
_diffrn_reflns_theta_max 28.27
_diffrn_reflns_theta_min 1.57
_exptl_absorpt_coefficient_mu 0.155
_exptl_crystal_density_diffrn 1.270
_exptl_crystal_density_method 'not measured'
_exptl_crystal_F_000 532
_refine_diff_density_max 0.359
_refine_diff_density_min -0.586
_refine_diff_density_rms 0.049
_refine_ls_extinction_coef 0.009(3)
_refine_ls_extinction_expression Fc^*^=kFc[1+0.001xFc^2^\l^3^/sin(2\q)]^-1/4^
_refine_ls_extinction_method SHELXL
_refine_ls_goodness_of_fit_ref 1.034
_refine_ls_hydrogen_treatment mixed
_refine_ls_matrix_type full
_refine_ls_number_parameters 370
_refine_ls_number_reflns 4771
_refine_ls_number_restraints 2
_refine_ls_restrained_S_all 1.035
_refine_ls_R_factor_all 0.0642
_refine_ls_R_factor_gt 0.0506
_refine_ls_shift/su_max 0.721
_refine_ls_shift/su_mean 0.002
_refine_ls_structure_factor_coef Fsqd
_refine_ls_weighting_details 'calc w=1/[\s^2^(Fo^2^)+(0.0779P)^2^+0.6840P] where P=(Fo^2^+2Fc^2^)/3'
_refine_ls_weighting_scheme calc
_refine_ls_wR_factor_gt 0.1353
_refine_ls_wR_factor_ref 0.1464
_reflns_number_gt 3838
_reflns_number_total 4771
_reflns_threshold_expression >2sigma(I)
_cod_data_source_file b009446n.txt
_cod_data_source_block c:\dejana\struct~1\2
_cod_original_cell_volume 1334.90(7)
_cod_original_sg_symbol_H-M P-1
_cod_database_code 7204950

loop_
_symmetry_equiv_pos_as_xyz
'x, y, z'
'-x, -y, -z'

loop_
_atom_site_label
_atom_site_type_symbol
_atom_site_fract_x
_atom_site_fract_y
_atom_site_fract_z
_atom_site_U_iso_or_equiv
_atom_site_adp_type
_atom_site_occupancy
_atom_site_symmetry_multiplicity
_atom_site_calc_flag
_atom_site_refinement_flags
_atom_site_disorder_assembly
_atom_site_disorder_group
C3B C 0.3366(3) 0.8480(2) 0.7317(2) 0.0465(7) Uani 1 1 d . . .
H3B H 0.2474 0.8612 0.7004 0.056 Uiso 1 1 calc R . .
C7B C 0.9495(3) 0.62267(19) 0.6368(2) 0.0433(6) Uani 1 1 d . . .
H7B H 1.0385 0.5934 0.6229 0.052 Uiso 1 1 calc R . .
C2B C 0.3714(3) 0.8881(2) 0.8384(2) 0.0468(7) Uani 1 1 d . . .
H2B H 0.3051 0.9273 0.8777 0.056 Uiso 1 1 calc R . .
C4B C 0.4320(3) 0.78863(19) 0.6709(2) 0.0401(6) Uani 1 1 d . . .
H4B H 0.4076 0.7615 0.5992 0.048 Uiso 1 1 calc R . .
C6B C 0.8341(3) 0.60945(19) 0.55609(19) 0.0412(6) Uani 1 1 d . . .
H6B H 0.8453 0.5703 0.4884 0.049 Uiso 1 1 calc R . .
C1B C 0.5054(2) 0.87034(18) 0.88750(19) 0.0369(5) Uani 1 1 d . . .
H1B H 0.5295 0.8975 0.9592 0.044 Uiso 1 1 calc R . .
C5B C 0.7021(3) 0.65393(18) 0.57498(18) 0.0353(5) Uani 1 1 d . . .
H5B H 0.6240 0.6445 0.5207 0.042 Uiso 1 1 calc R . .
C8B C 0.9341(3) 0.67930(18) 0.73866(18) 0.0374(5) Uani 1 1 d . . .
H8B H 1.0114 0.6871 0.7928 0.045 Uiso 1 1 calc R . .
C11B C 0.9323(2) 0.91033(17) 1.03600(17) 0.0310(5) Uani 1 1 d . . .
H11B H 0.8880 0.8507 1.0613 0.037 Uiso 1 1 calc R . .
C10B C 0.8848(2) 0.89398(16) 0.93357(15) 0.0245(4) Uani 1 1 d . . .
C9B C 0.7541(2) 0.78192(16) 0.86172(16) 0.0266(4) Uani 1 1 d . . .
C4BB C 0.5653(2) 0.77053(16) 0.71961(17) 0.0293(5) Uani 1 1 d . . .
C8BB C 0.8027(2) 0.72366(15) 0.75823(16) 0.0271(4) Uani 1 1 d . . .
C5BB C 0.6884(2) 0.71274(16) 0.67609(16) 0.0273(5) Uani 1 1 d . . .
C1BB C 0.6014(2) 0.81141(16) 0.82686(16) 0.0274(5) Uani 1 1 d . . .
O9B O 0.71636(18) 0.69269(12) 0.90717(12) 0.0342(4) Uani 1 1 d D . .
H9B H 0.650(3) 0.713(2) 0.958(2) 0.063(9) Uiso 1 1 d D . .
C5AA C 0.3688(2) 0.36391(16) 0.70201(16) 0.0274(4) Uani 1 1 d . . .
C4AA C 0.4874(2) 0.29980(17) 0.66248(16) 0.0283(5) Uani 1 1 d . . .
C9A C 0.2504(2) 0.15775(16) 0.67976(15) 0.0259(4) Uani 1 1 d . . .
C8AA C 0.2322(2) 0.28356(16) 0.71420(15) 0.0262(4) Uani 1 1 d . . .
C1AA C 0.4224(2) 0.18060(17) 0.65127(15) 0.0272(4) Uani 1 1 d . . .
C6A C 0.2462(3) 0.52009(18) 0.76264(18) 0.0411(6) Uani 1 1 d . . .
H6A H 0.2496 0.5995 0.7791 0.049 Uiso 1 1 calc R . .
C8A C 0.1020(2) 0.32138(18) 0.75097(17) 0.0347(5) Uani 1 1 d . . .
H8A H 0.0108 0.2683 0.7596 0.042 Uiso 1 1 calc R . .
C5A C 0.3769(3) 0.48288(17) 0.72634(17) 0.0353(5) Uani 1 1 d . . .
H5A H 0.4683 0.5363 0.7184 0.042 Uiso 1 1 calc R . .
C7A C 0.1104(3) 0.4408(2) 0.77492(18) 0.0423(6) Uani 1 1 d . . .
H7A H 0.0235 0.4676 0.7994 0.051 Uiso 1 1 calc R . .
O9A O 0.23617(18) 0.10834(12) 0.75869(12) 0.0338(4) Uani 1 1 d D . .
C10A C 0.1199(2) 0.07402(15) 0.58649(15) 0.0240(4) Uani 1 1 d . . .
C12A C 0.0129(2) -0.02943(17) 0.58718(16) 0.0295(5) Uani 1 1 d . . .
H12A H 0.0199 -0.0503 0.6454 0.035 Uiso 1 1 calc R . .
C11A C 0.1051(2) 0.10238(17) 0.49860(16) 0.0320(5) Uani 1 1 d . . .
H11A H 0.1757 0.1719 0.4969 0.038 Uiso 1 1 calc R . .
O1G O 0.46499(19) 0.26230(17) 0.93278(14) 0.0552(5) Uani 1 1 d . . .
C1G C 0.7080(5) 0.4479(3) 0.9477(3) 0.0918(13) Uani 1 1 d . . .
S1GA S 0.64250(11) 0.31288(9) 0.97790(8) 0.0343(3) Uani 0.60 1 d P . .
S1GB S 0.6431(3) 0.2969(2) 0.9060(3) 0.1022(11) Uani 0.40 1 d P . .
C1A C 0.5129(3) 0.10148(19) 0.61962(18) 0.0369(5) Uani 1 1 d . . .
H1A H 0.4709 0.0224 0.6132 0.044 Uiso 1 1 calc R . .
C4A C 0.6418(2) 0.3403(2) 0.63930(18) 0.0376(5) Uani 1 1 d . . .
H4A H 0.6845 0.4194 0.6458 0.045 Uiso 1 1 calc R . .
C3A C 0.7304(3) 0.2597(2) 0.60629(19) 0.0452(6) Uani 1 1 d . . .
H3A H 0.8335 0.2850 0.5898 0.054 Uiso 1 1 calc R . .
C2A C 0.6685(3) 0.1426(2) 0.59752(19) 0.0452(6) Uani 1 1 d . . .
H2A H 0.7312 0.0905 0.5766 0.054 Uiso 1 1 calc R . .
C12B C 1.0461(2) 1.01549(17) 1.10146(17) 0.0329(5) Uani 1 1 d . . .
H12B H 1.0761 1.0250 1.1700 0.039 Uiso 1 1 calc R . .
H9A H 0.318(3) 0.158(2) 0.8120(18) 0.050(7) Uiso 1 1 d D . .
C2GB C 0.7261(5) 0.2137(5) 0.8797(4) 0.0811(16) Uani 0.70 1 d P . .
C2GA C 0.7919(16) 0.2694(12) 0.9705(14) 0.105(5) Uani 0.30 1 d P . .

loop_
_atom_site_aniso_label
_atom_site_aniso_U_11
_atom_site_aniso_U_22
_atom_site_aniso_U_33
_atom_site_aniso_U_23
_atom_site_aniso_U_13
_atom_site_aniso_U_12
C3B 0.0332(12) 0.0383(12) 0.066(2) 0.0175(12) -0.0070(11) 0.0122(9)
C7B 0.0433(13) 0.0358(12) 0.0450(18) 0.0030(10) 0.0135(11) 0.0154(10)
C2B 0.0338(12) 0.0336(11) 0.067(2) 0.0092(11) 0.0072(11) 0.0126(9)
C4B 0.0387(12) 0.0361(11) 0.0427(16) 0.0147(10) -0.0062(10) 0.0087(9)
C6B 0.0555(14) 0.0330(11) 0.0289(16) 0.0039(9) 0.0144(11) 0.0100(10)
C1B 0.0331(11) 0.0278(10) 0.0419(16) 0.0038(9) 0.0060(9) 0.0070(8)
C5B 0.0464(12) 0.0296(10) 0.0257(15) 0.0099(9) 0.0028(9) 0.0048(9)
C8B 0.0337(11) 0.0336(11) 0.0389(16) 0.0043(10) 0.0015(9) 0.0123(9)
C11B 0.0323(10) 0.0269(10) 0.0293(15) 0.0099(8) 0.0007(8) 0.0026(8)
C10B 0.0247(9) 0.0242(9) 0.0214(14) 0.0040(8) 0.0020(7) 0.0077(7)
C9B 0.0274(9) 0.0233(9) 0.0261(13) 0.0067(8) 0.0003(8) 0.0059(7)
C4BB 0.0275(10) 0.0242(9) 0.0327(16) 0.0104(9) -0.0009(8) 0.0029(7)
C8BB 0.0282(9) 0.0196(8) 0.0276(14) 0.0042(8) 0.0013(8) 0.0034(7)
C5BB 0.0314(10) 0.0217(9) 0.0254(14) 0.0082(8) 0.0030(8) 0.0027(7)
C1BB 0.0246(9) 0.0211(9) 0.0306(16) 0.0060(8) 0.0011(8) 0.0018(7)
O9B 0.0407(8) 0.0265(7) 0.0317(10) 0.0108(6) 0.0016(7) 0.0037(6)
C5AA 0.0275(9) 0.0260(9) 0.0213(13) 0.0049(8) -0.0050(7) 0.0019(7)
C4AA 0.0259(9) 0.0308(10) 0.0216(13) 0.0071(8) -0.0035(7) 0.0021(7)
C9A 0.0264(9) 0.0239(9) 0.0230(13) 0.0066(8) 0.0001(7) 0.0036(7)
C8AA 0.0274(9) 0.0262(9) 0.0175(13) 0.0021(8) -0.0029(7) 0.0044(7)
C1AA 0.0253(9) 0.0307(10) 0.0187(13) 0.0035(8) -0.0040(7) 0.0054(7)
C6A 0.0517(13) 0.0257(10) 0.0370(16) 0.0011(9) -0.0064(10) 0.0128(9)
C8A 0.0300(10) 0.0348(11) 0.0304(15) 0.0029(9) 0.0023(8) 0.0064(8)
C5A 0.0386(11) 0.0246(10) 0.0336(15) 0.0062(9) -0.0049(9) 0.0018(8)
C7A 0.0431(13) 0.0405(12) 0.0368(16) 0.0001(10) 0.0012(10) 0.0206(10)
O9A 0.0386(8) 0.0329(8) 0.0240(10) 0.0115(6) -0.0043(6) 0.0006(6)
C10A 0.0233(9) 0.0215(9) 0.0235(13) 0.0050(8) 0.0024(7) 0.0048(7)
C12A 0.0324(10) 0.0292(10) 0.0250(14) 0.0120(8) 0.0002(8) 0.0036(8)
C11A 0.0338(10) 0.0249(9) 0.0307(15) 0.0122(9) -0.0017(8) -0.0041(8)
O1G 0.0383(9) 0.0695(12) 0.0401(12) 0.0175(9) -0.0044(7) -0.0088(8)
C1G 0.087(2) 0.082(2) 0.089(3) 0.052(2) -0.020(2) -0.0243(19)
S1GA 0.0343(5) 0.0557(6) 0.0000(6) 0.0087(4) -0.0024(4) -0.0059(4)
S1GB 0.0459(12) 0.0693(15) 0.174(4) 0.0372(19) 0.0000(17) 0.0009(10)
C1A 0.0358(11) 0.0359(11) 0.0301(15) 0.0012(9) -0.0041(9) 0.0120(9)
C4A 0.0284(10) 0.0467(12) 0.0302(15) 0.0132(10) -0.0012(8) 0.0002(9)
C3A 0.0241(10) 0.0701(17) 0.0320(16) 0.0108(12) 0.0011(9) 0.0083(10)
C2A 0.0332(11) 0.0593(15) 0.0346(16) 0.0013(11) -0.0005(9) 0.0210(11)
C12B 0.0395(11) 0.0307(10) 0.0221(14) 0.0085(8) -0.0017(8) 0.0024(8)
C2GB 0.041(2) 0.131(5) 0.058(3) 0.008(3) 0.009(2) 0.037(3)
C2GA 0.072(8) 0.084(8) 0.160(15) 0.060(9) -0.030(8) 0.016(7)

loop_
_atom_type_symbol
_atom_type_description
_atom_type_scat_dispersion_real
_atom_type_scat_dispersion_imag
_atom_type_scat_source
C C 0.0033 0.0016 'International Tables Vol C Tables 4.2.6.8 and 6.1.1.4'
H H 0.0000 0.0000 'International Tables Vol C Tables 4.2.6.8 and 6.1.1.4'
O O 0.0106 0.0060 'International Tables Vol C Tables 4.2.6.8 and 6.1.1.4'
S S 0.1246 0.1234 'International Tables Vol C Tables 4.2.6.8 and 6.1.1.4'

loop_
_geom_angle_atom_site_label_1
_geom_angle_atom_site_label_2
_geom_angle_atom_site_label_3
_geom_angle
_geom_angle_site_symmetry_1
_geom_angle_site_symmetry_3
_geom_angle_publ_flag
C2B C3B C4B 121.2(2) . . ?
C6B C7B C8B 120.7(2) . . ?
C3B C2B C1B 120.5(2) . . ?
C3B C4B C4BB 118.4(2) . . ?
C7B C6B C5B 120.6(2) . . ?
C1BB C1B C2B 118.4(2) . . ?
C6B C5B C5BB 118.8(2) . . ?
C8BB C8B C7B 119.0(2) . . ?
C10B C11B C12B 120.56(19) . . ?
C12B C10B C11B 118.12(18) 2_777 . ?
C12B C10B C9B 120.36(18) 2_777 . ?
C11B C10B C9B 121.47(17) . . ?
O9B C9B C8BB 106.09(15) . . ?
O9B C9B C10B 111.53(16) . . ?
C8BB C9B C10B 113.99(16) . . ?
O9B C9B C1BB 112.37(15) . . ?
C8BB C9B C1BB 101.03(16) . . ?
C10B C9B C1BB 111.34(14) . . ?
C1BB C4BB C4B 120.6(2) . . ?
C1BB C4BB C5BB 108.80(17) . . ?
C4B C4BB C5BB 130.6(2) . . ?
C8B C8BB C5BB 119.99(19) . . ?
C8B C8BB C9B 128.79(18) . . ?
C5BB C8BB C9B 111.16(16) . . ?
C5B C5BB C8BB 120.75(19) . . ?
C5B C5BB C4BB 131.18(19) . . ?
C8BB C5BB C4BB 108.07(18) . . ?
C1B C1BB C4BB 120.91(19) . . ?
C1B C1BB C9B 128.3(2) . . ?
C4BB C1BB C9B 110.78(17) . . ?
C5A C5AA C8AA 120.89(19) . . ?
C5A C5AA C4AA 130.53(18) . . ?
C8AA C5AA C4AA 108.58(16) . . ?
C4A C4AA C1AA 120.84(19) . . ?
C4A C4AA C5AA 130.63(18) . . ?
C1AA C4AA C5AA 108.53(16) . . ?
O9A C9A C8AA 112.88(16) . . ?
O9A C9A C10A 107.80(15) . . ?
C8AA C9A C10A 110.59(15) . . ?
O9A C9A C1AA 112.82(15) . . ?
C8AA C9A C1AA 100.75(14) . . ?
C10A C9A C1AA 111.98(16) . . ?
C8A C8AA C5AA 120.33(18) . . ?
C8A C8AA C9A 128.55(17) . . ?
C5AA C8AA C9A 111.11(16) . . ?
C1A C1AA C4AA 120.35(19) . . ?
C1A C1AA C9A 128.69(18) . . ?
C4AA C1AA C9A 110.94(16) . . ?
C5A C6A C7A 120.84(19) . . ?
C8AA C8A C7A 118.6(2) . . ?
C6A C5A C5AA 118.6(2) . . ?
C6A C7A C8A 120.8(2) . . ?
C12A C10A C11A 118.09(17) . . ?
C12A C10A C9A 122.13(17) . . ?
C11A C10A C9A 119.78(16) . . ?
C10A C12A C11A 120.38(19) . 2_556 ?
C10A C11A C12A 121.53(17) . 2_556 ?
S1GA O1G S1GB 35.95(14) . . ?
S1GB C1G S1GA 31.10(15) . . ?
S1GB S1GA O1G 77.05(17) . . ?
S1GB S1GA C2GA 82.7(7) . . ?
O1G S1GA C2GA 136.6(6) . . ?
S1GB S1GA C1G 67.2(2) . . ?
O1G S1GA C1G 104.32(15) . . ?
C2GA S1GA C1G 102.4(5) . . ?
S1GB S1GA C2GB 46.5(2) . . ?
O1G S1GA C2GB 99.70(18) . . ?
C2GA S1GA C2GB 41.9(6) . . ?
C1G S1GA C2GB 99.9(3) . . ?
S1GA S1GB C2GB 103.1(4) . . ?
S1GA S1GB O1G 67.0(2) . . ?
C2GB S1GB O1G 119.9(3) . . ?
S1GA S1GB C2GA 63.0(7) . . ?
C2GB S1GB C2GA 46.5(6) . . ?
O1G S1GB C2GA 117.6(6) . . ?
S1GA S1GB C1G 81.7(3) . . ?
C2GB S1GB C1G 131.7(3) . . ?
O1G S1GB C1G 106.4(2) . . ?
C2GA S1GB C1G 100.9(5) . . ?
C1AA C1A C2A 118.7(2) . . ?
C3A C4A C4AA 118.2(2) . . ?
C2A C3A C4A 121.2(2) . . ?
C3A C2A C1A 120.7(2) . . ?
C10B C12B C11B 121.3(2) 2_777 . ?
C2GA C2GB S1GB 80.1(7) . . ?
C2GA C2GB S1GA 54.7(7) . . ?
S1GB C2GB S1GA 30.4(2) . . ?
C2GB C2GA S1GA 83.4(7) . . ?
C2GB C2GA S1GB 53.4(5) . . ?
S1GA C2GA S1GB 34.3(3) . . ?

loop_
_geom_bond_atom_site_label_1
_geom_bond_atom_site_label_2
_geom_bond_distance
_geom_bond_site_symmetry_2
_geom_bond_publ_flag
C3B C2B 1.383(4) . ?
C3B C4B 1.384(3) . ?
C7B C6B 1.382(4) . ?
C7B C8B 1.391(3) . ?
C2B C1B 1.398(3) . ?
C4B C4BB 1.393(3) . ?
C6B C5B 1.383(3) . ?
C1B C1BB 1.384(3) . ?
C5B C5BB 1.384(3) . ?
C8B C8BB 1.379(3) . ?
C11B C10B 1.387(3) . ?
C11B C12B 1.395(3) . ?
C10B C12B 1.385(3) 2_777 ?
C10B C9B 1.530(3) . ?
C9B O9B 1.429(2) . ?
C9B C8BB 1.521(3) . ?
C9B C1BB 1.534(3) . ?
C4BB C1BB 1.391(3) . ?
C4BB C5BB 1.475(3) . ?
C8BB C5BB 1.400(3) . ?
C5AA C5A 1.388(3) . ?
C5AA C8AA 1.395(3) . ?
C5AA C4AA 1.471(3) . ?
C4AA C4A 1.391(3) . ?
C4AA C1AA 1.398(3) . ?
C9A O9A 1.420(2) . ?
C9A C8AA 1.531(3) . ?
C9A C10A 1.532(3) . ?
C9A C1AA 1.533(3) . ?
C8AA C8A 1.382(3) . ?
C1AA C1A 1.382(3) . ?
C6A C5A 1.380(3) . ?
C6A C7A 1.383(3) . ?
C8A C7A 1.394(3) . ?
C10A C12A 1.382(3) . ?
C10A C11A 1.384(3) . ?
C12A C11A 1.389(3) 2_556 ?
C11A C12A 1.389(3) 2_556 ?
O1G S1GA 1.4936(18) . ?
O1G S1GB 1.581(3) . ?
C1G S1GB 1.699(4) . ?
C1G S1GA 1.825(3) . ?
S1GA S1GB 0.952(4) . ?
S1GA C2GA 1.507(13) . ?
S1GA C2GB 1.835(5) . ?
S1GB C2GB 1.367(5) . ?
S1GB C2GA 1.677(12) . ?
C1A C2A 1.395(3) . ?
C4A C3A 1.386(3) . ?
C3A C2A 1.379(4) . ?
C12B C10B 1.385(3) 2_777 ?
C2GB C2GA 1.234(16) . ?

loop_
_geom_torsion_atom_site_label_1
_geom_torsion_atom_site_label_2
_geom_torsion_atom_site_label_3
_geom_torsion_atom_site_label_4
_geom_torsion
_geom_torsion_site_symmetry_1
_geom_torsion_site_symmetry_2
_geom_torsion_site_symmetry_3
_geom_torsion_site_symmetry_4
_geom_torsion_publ_flag
C4B C3B C2B C1B 0.5(4) . . . . ?
C2B C3B C4B C4BB -0.4(3) . . . . ?
C8B C7B C6B C5B 1.0(3) . . . . ?
C3B C2B C1B C1BB -0.3(3) . . . . ?
C7B C6B C5B C5BB 0.5(3) . . . . ?
C6B C7B C8B C8BB -0.8(3) . . . . ?
C12B C11B C10B C12B 0.3(3) . . . 2_777 ?
C12B C11B C10B C9B -177.01(18) . . . . ?
C12B C10B C9B O9B 171.39(17) 2_777 . . . ?
C11B C10B C9B O9B -11.4(2) . . . . ?
C12B C10B C9B C8BB 51.3(2) 2_777 . . . ?
C11B C10B C9B C8BB -131.50(19) . . . . ?
C12B C10B C9B C1BB -62.2(2) 2_777 . . . ?
C11B C10B C9B C1BB 115.0(2) . . . . ?
C3B C4B C4BB C1BB -0.1(3) . . . . ?
C3B C4B C4BB C5BB -179.1(2) . . . . ?
C7B C8B C8BB C5BB -0.8(3) . . . . ?
C7B C8B C8BB C9B 176.04(19) . . . . ?
O9B C9B C8BB C8B -63.8(2) . . . . ?
C10B C9B C8BB C8B 59.3(3) . . . . ?
C1BB C9B C8BB C8B 178.82(19) . . . . ?
O9B C9B C8BB C5BB 113.31(16) . . . . ?
C10B C9B C8BB C5BB -123.57(17) . . . . ?
C1BB C9B C8BB C5BB -4.07(19) . . . . ?
C6B C5B C5BB C8BB -2.2(3) . . . . ?
C6B C5B C5BB C4BB 178.83(19) . . . . ?
C8B C8BB C5BB C5B 2.4(3) . . . . ?
C9B C8BB C5BB C5B -175.04(16) . . . . ?
C8B C8BB C5BB C4BB -178.43(17) . . . . ?
C9B C8BB C5BB C4BB 4.2(2) . . . . ?
C1BB C4BB C5BB C5B 176.66(19) . . . . ?
C4B C4BB C5BB C5B -4.2(3) . . . . ?
C1BB C4BB C5BB C8BB -2.4(2) . . . . ?
C4B C4BB C5BB C8BB 176.7(2) . . . . ?
C2B C1B C1BB C4BB -0.1(3) . . . . ?
C2B C1B C1BB C9B 179.54(19) . . . . ?
C4B C4BB C1BB C1B 0.3(3) . . . . ?
C5BB C4BB C1BB C1B 179.51(17) . . . . ?
C4B C4BB C1BB C9B -179.43(17) . . . . ?
C5BB C4BB C1BB C9B -0.2(2) . . . . ?
O9B C9B C1BB C1B 70.1(2) . . . . ?
C8BB C9B C1BB C1B -177.20(19) . . . . ?
C10B C9B C1BB C1B -55.8(3) . . . . ?
O9B C9B C1BB C4BB -110.17(19) . . . . ?
C8BB C9B C1BB C4BB 2.51(19) . . . . ?
C10B C9B C1BB C4BB 123.90(18) . . . . ?
C5A C5AA C4AA C4A 0.8(4) . . . . ?
C8AA C5AA C4AA C4A -179.0(2) . . . . ?
C5A C5AA C4AA C1AA 179.5(2) . . . . ?
C8AA C5AA C4AA C1AA -0.3(2) . . . . ?
C5A C5AA C8AA C8A 0.0(3) . . . . ?
C4AA C5AA C8AA C8A 179.75(18) . . . . ?
C5A C5AA C8AA C9A 178.54(17) . . . . ?
C4AA C5AA C8AA C9A -1.7(2) . . . . ?
O9A C9A C8AA C8A -58.3(3) . . . . ?
C10A C9A C8AA C8A 62.6(3) . . . . ?
C1AA C9A C8AA C8A -178.9(2) . . . . ?
O9A C9A C8AA C5AA 123.28(18) . . . . ?
C10A C9A C8AA C5AA -115.86(18) . . . . ?
C1AA C9A C8AA C5AA 2.7(2) . . . . ?
C4A C4AA C1AA C1A 1.8(3) . . . . ?
C5AA C4AA C1AA C1A -177.02(19) . . . . ?
C4A C4AA C1AA C9A -179.04(18) . . . . ?
C5AA C4AA C1AA C9A 2.1(2) . . . . ?
O9A C9A C1AA C1A 55.5(3) . . . . ?
C8AA C9A C1AA C1A 176.1(2) . . . . ?
C10A C9A C1AA C1A -66.3(3) . . . . ?
O9A C9A C1AA C4AA -123.49(17) . . . . ?
C8AA C9A C1AA C4AA -2.9(2) . . . . ?
C10A C9A C1AA C4AA 114.68(18) . . . . ?
C5AA C8AA C8A C7A 0.3(3) . . . . ?
C9A C8AA C8A C7A -178.0(2) . . . . ?
C7A C6A C5A C5AA 0.2(3) . . . . ?
C8AA C5AA C5A C6A -0.2(3) . . . . ?
C4AA C5AA C5A C6A -180.0(2) . . . . ?
C5A C6A C7A C8A 0.0(4) . . . . ?
C8AA C8A C7A C6A -0.3(3) . . . . ?
O9A C9A C10A C12A 0.0(2) . . . . ?
C8AA C9A C10A C12A -123.80(19) . . . . ?
C1AA C9A C10A C12A 124.70(19) . . . . ?
O9A C9A C10A C11A 178.97(17) . . . . ?
C8AA C9A C10A C11A 55.1(2) . . . . ?
C1AA C9A C10A C11A -56.4(2) . . . . ?
C11A C10A C12A C11A 0.3(3) . . . 2_556 ?
C9A C10A C12A C11A 179.26(18) . . . 2_556 ?
C12A C10A C11A C12A -0.3(3) . . . 2_556 ?
C9A C10A C11A C12A -179.29(18) . . . 2_556 ?
S1GB O1G S1GA C2GA -64.3(9) . . . . ?
S1GB O1G S1GA C1G 62.0(2) . . . . ?
S1GB O1G S1GA C2GB -40.9(3) . . . . ?
S1GB C1G S1GA O1G -69.0(2) . . . . ?
S1GB C1G S1GA C2GA 76.4(7) . . . . ?
S1GB C1G S1GA C2GB 33.8(2) . . . . ?
O1G S1GA S1GB C2GB -117.2(3) . . . . ?
C2GA S1GA S1GB C2GB 24.2(6) . . . . ?
C1G S1GA S1GB C2GB 131.0(3) . . . . ?
C2GA S1GA S1GB O1G 141.3(5) . . . . ?
C1G S1GA S1GB O1G -111.86(18) . . . . ?
C2GB S1GA S1GB O1G 117.2(3) . . . . ?
O1G S1GA S1GB C2GA -141.3(5) . . . . ?
C1G S1GA S1GB C2GA 106.8(5) . . . . ?
C2GB S1GA S1GB C2GA -24.2(6) . . . . ?
O1G S1GA S1GB C1G 111.86(18) . . . . ?
C2GA S1GA S1GB C1G -106.8(5) . . . . ?
C2GB S1GA S1GB C1G -131.0(3) . . . . ?
S1GA O1G S1GB C2GB 92.4(4) . . . . ?
S1GA O1G S1GB C2GA 38.9(7) . . . . ?
S1GA O1G S1GB C1G -73.3(3) . . . . ?
S1GA C1G S1GB C2GB -100.3(5) . . . . ?
S1GA C1G S1GB O1G 63.0(2) . . . . ?
S1GA C1G S1GB C2GA -60.4(7) . . . . ?
C4AA C1AA C1A C2A -1.1(3) . . . . ?
C9A C1AA C1A C2A 180.0(2) . . . . ?
C1AA C4AA C4A C3A -1.0(3) . . . . ?
C5AA C4AA C4A C3A 177.6(2) . . . . ?
C4AA C4A C3A C2A -0.7(3) . . . . ?
C4A C3A C2A C1A 1.4(4) . . . . ?
C1AA C1A C2A C3A -0.5(3) . . . . ?
C10B C11B C12B C10B -0.3(3) . . . 2_777 ?
S1GA S1GB C2GB C2GA -30.2(8) . . . . ?
O1G S1GB C2GB C2GA -101.1(8) . . . . ?
C1G S1GB C2GB C2GA 60.4(9) . . . . ?
O1G S1GB C2GB S1GA -70.8(4) . . . . ?
C2GA S1GB C2GB S1GA 30.2(8) . . . . ?
C1G S1GB C2GB S1GA 90.6(5) . . . . ?
S1GB S1GA C2GB C2GA 142.6(9) . . . . ?
O1G S1GA C2GB C2GA -155.9(8) . . . . ?
C1G S1GA C2GB C2GA 97.6(8) . . . . ?
O1G S1GA C2GB S1GB 61.6(3) . . . . ?
C2GA S1GA C2GB S1GB -142.6(9) . . . . ?
C1G S1GA C2GB S1GB -44.9(3) . . . . ?
S1GB C2GB C2GA S1GA 18.2(4) . . . . ?
S1GA C2GB C2GA S1GB -18.2(4) . . . . ?
S1GB S1GA C2GA C2GB -26.4(6) . . . . ?
O1G S1GA C2GA C2GB 35.9(12) . . . . ?
C1G S1GA C2GA C2GB -91.0(7) . . . . ?
O1G S1GA C2GA S1GB 62.3(7) . . . . ?
C1G S1GA C2GA S1GB -64.6(3) . . . . ?
C2GB S1GA C2GA S1GB 26.4(7) . . . . ?
S1GA S1GB C2GA C2GB 146.6(8) . . . . ?
O1G S1GB C2GA C2GB 106.2(7) . . . . ?
C1G S1GB C2GA C2GB -138.6(6) . . . . ?
C2GB S1GB C2GA S1GA -146.6(8) . . . . ?
O1G S1GB C2GA S1GA -40.5(5) . . . . ?
C1G S1GB C2GA S1GA 74.8(4) . . . . ?
